data_4303205
loop_
_publ_author_name
'Tsai-Te Lu'
'Hsiao-Wen Huang'
'Wen-Feng Liaw'

_publ_section_title
;
Anionic Mixed Thiolate-Sulfide-Bridged Roussin's Red Esters
[(NO)2Fe(\m-SR)(\m-S)Fe(NO)2]- (R = Et, Me, Ph): A Key Intermediate for
Transformation of Dinitrosyl Iron Complexes (DNICs) to [2Fe-2S] Clusters
;
_journal_name_full 'Inorganic Chemistry'
_journal_page_first 9027
_journal_page_last 9035
_journal_paper_doi 10.1021/ic9012679
_journal_volume 48
_journal_year 2009
_chemical_formula_moiety 'C37 H33 Fe2 N5 O4 P2 S2'
_chemical_formula_sum 'C37 H33 Fe2 N5 O4 P2 S2'
_chemical_formula_weight 849.44
_chemical_name_systematic
;
 ?
;
_space_group_IT_number 4
_symmetry_cell_setting monoclinic
_symmetry_space_group_name_Hall 'P 2yb'
_symmetry_space_group_name_H-M 'P 1 21 1'
_atom_sites_solution_hydrogens geom
_atom_sites_solution_primary direct
_atom_sites_solution_secondary difmap
_audit_creation_method SHELXL-97
_cell_angle_alpha 90.00
_cell_angle_beta 103.465(3)
_cell_angle_gamma 90.00
_cell_formula_units_Z 2
_cell_length_a 10.9174(6)
_cell_length_b 12.6596(6)
_cell_length_c 16.2783(8)
_cell_measurement_reflns_used 0
_cell_measurement_temperature 200(2)
_cell_measurement_theta_max 0
_cell_measurement_theta_min 0
_cell_volume 2187.98(19)
_computing_molecular_graphics 'Ortep-3 for Windows (Farrugia, 1997)'
_computing_publication_material 'WinGX publication routines (Farrugia, 1999)'
_computing_structure_refinement 'SHELXL-97 (Sheldrick, 1997)'
_computing_structure_solution 'SHELXS-86 (Sheldrick, 1986)'
_diffrn_ambient_temperature 200(2)
_diffrn_measured_fraction_theta_full 1.000
_diffrn_measured_fraction_theta_max 1.000
_diffrn_radiation_monochromator graphite
_diffrn_radiation_source 'fine-focus sealed tube'
_diffrn_radiation_type MoK\a
_diffrn_radiation_wavelength 0.71073
_diffrn_reflns_av_R_equivalents 0.0751
_diffrn_reflns_av_sigmaI/netI 0.1115
_diffrn_reflns_limit_h_max 12
_diffrn_reflns_limit_h_min -12
_diffrn_reflns_limit_k_max 12
_diffrn_reflns_limit_k_min -15
_diffrn_reflns_limit_l_max 19
_diffrn_reflns_limit_l_min -19
_diffrn_reflns_number 6841
_diffrn_reflns_theta_full 25.03
_diffrn_reflns_theta_max 25.03
_diffrn_reflns_theta_min 1.29
_exptl_absorpt_coefficient_mu 0.872
_exptl_absorpt_correction_T_max 0.9828
_exptl_absorpt_correction_T_min 0.7109
_exptl_absorpt_correction_type multi-scan
_exptl_crystal_colour orange
_exptl_crystal_density_diffrn 1.289
_exptl_crystal_density_method 'not measured'
_exptl_crystal_description prism
_exptl_crystal_F_000 872
_exptl_crystal_size_max 0.42
_exptl_crystal_size_mid 0.18
_exptl_crystal_size_min 0.02
_refine_diff_density_max 0.344
_refine_diff_density_min -0.274
_refine_diff_density_rms 0.062
_refine_ls_abs_structure_details 'Flack H D (1983), Acta Cryst. A39, 876-881'
_refine_ls_abs_structure_Flack 0.92(3)
_refine_ls_extinction_method none
_refine_ls_goodness_of_fit_ref 0.935
_refine_ls_hydrogen_treatment fixed
_refine_ls_matrix_type full
_refine_ls_number_parameters 469
_refine_ls_number_reflns 6841
_refine_ls_number_restraints 1
_refine_ls_restrained_S_all 0.935
_refine_ls_R_factor_all 0.1106
_refine_ls_R_factor_gt 0.0592
_refine_ls_shift/su_max 0.001
_refine_ls_shift/su_mean 0.000
_refine_ls_structure_factor_coef Fsqd
_refine_ls_weighting_details 'calc w=1/[\s^2^(Fo^2^)+(0.0683P)^2^+0.0000P] where P=(Fo^2^+2Fc^2^)/3'
_refine_ls_weighting_scheme calc
_refine_ls_wR_factor_gt 0.1246
_refine_ls_wR_factor_ref 0.1395
_reflns_number_gt 4103
_reflns_number_total 6841
_reflns_threshold_expression >2sigma(I)
_cod_data_source_file ic9012679_si_003.cif
_cod_data_source_block a8875
_cod_original_sg_symbol_H-M 'P 21'
_cod_database_code 4303205

loop_
_symmetry_equiv_pos_as_xyz
'x, y, z'
'-x, y+1/2, -z'

loop_
_atom_site_label
_atom_site_type_symbol
_atom_site_fract_x
_atom_site_fract_y
_atom_site_fract_z
_atom_site_U_iso_or_equiv
_atom_site_adp_type
_atom_site_occupancy
_atom_site_symmetry_multiplicity
_atom_site_calc_flag
_atom_site_refinement_flags
_atom_site_disorder_assembly
_atom_site_disorder_group
C1 C 0.6223(12) 0.3521(9) 0.9595(6) 0.116(5) Uani 1 1 d . . .
H1A H 0.5632 0.3357 0.9058 0.174 Uiso 1 1 calc R . .
H1B H 0.6180 0.2968 1.0008 0.174 Uiso 1 1 calc R . .
H1C H 0.7081 0.3557 0.9507 0.174 Uiso 1 1 calc R . .
C2 C 0.2578(6) 0.4033(5) 0.4434(4) 0.0312(16) Uani 1 1 d . . .
C3 C 0.1647(7) 0.3367(6) 0.3955(4) 0.046(2) Uani 1 1 d . . .
H3 H 0.1059 0.3019 0.4209 0.055 Uiso 1 1 calc R . .
C4 C 0.1609(8) 0.3232(7) 0.3107(5) 0.056(2) Uani 1 1 d . . .
H4 H 0.0967 0.2798 0.2781 0.067 Uiso 1 1 calc R . .
C5 C 0.2442(8) 0.3688(7) 0.2721(5) 0.053(2) Uani 1 1 d . . .
H5 H 0.2395 0.3562 0.2139 0.063 Uiso 1 1 calc R . .
C6 C 0.3371(7) 0.4345(7) 0.3188(4) 0.0477(19) Uani 1 1 d . . .
H6 H 0.3949 0.4688 0.2921 0.057 Uiso 1 1 calc R . .
C7 C 0.3450(6) 0.4495(6) 0.4027(4) 0.0423(18) Uani 1 1 d . . .
H7 H 0.4108 0.4921 0.4345 0.051 Uiso 1 1 calc R . .
C8 C 0.3124(6) 0.5582(5) 0.5734(4) 0.0340(17) Uani 1 1 d . . .
C9 C 0.2470(7) 0.6366(6) 0.5191(5) 0.046(2) Uani 1 1 d . . .
H9 H 0.1845 0.6163 0.4707 0.055 Uiso 1 1 calc R . .
C10 C 0.2725(9) 0.7430(7) 0.5353(5) 0.061(2) Uani 1 1 d . . .
H10 H 0.2269 0.7950 0.4984 0.073 Uiso 1 1 calc R . .
C11 C 0.3633(8) 0.7726(7) 0.6044(6) 0.059(2) Uani 1 1 d . . .
H11 H 0.3819 0.8454 0.6143 0.071 Uiso 1 1 calc R . .
C12 C 0.4296(8) 0.6971(7) 0.6609(5) 0.057(2) Uani 1 1 d . . .
H12 H 0.4902 0.7193 0.7097 0.068 Uiso 1 1 calc R . .
C13 C 0.4062(7) 0.5879(7) 0.6453(5) 0.048(2) Uani 1 1 d . . .
H13 H 0.4523 0.5361 0.6821 0.058 Uiso 1 1 calc R . .
C14 C 0.3929(6) 0.3435(5) 0.6142(4) 0.0289(16) Uani 1 1 d . . .
C15 C 0.5107(6) 0.3429(6) 0.5972(4) 0.043(2) Uani 1 1 d . . .
H15 H 0.5266 0.3833 0.5516 0.052 Uiso 1 1 calc R . .
C16 C 0.6052(7) 0.2835(6) 0.6465(5) 0.047(2) Uani 1 1 d . . .
H16 H 0.6874 0.2847 0.6363 0.057 Uiso 1 1 calc R . .
C17 C 0.5805(7) 0.2219(6) 0.7111(5) 0.049(2) Uani 1 1 d . . .
H17 H 0.6460 0.1806 0.7448 0.059 Uiso 1 1 calc R . .
C18 C 0.4642(7) 0.2200(6) 0.7268(5) 0.050(2) Uani 1 1 d . . .
H18 H 0.4490 0.1770 0.7713 0.060 Uiso 1 1 calc R . .
C19 C 0.3679(7) 0.2791(5) 0.6795(4) 0.0398(19) Uani 1 1 d . . .
H19 H 0.2861 0.2769 0.6904 0.048 Uiso 1 1 calc R . .
C20 C 0.1253(6) 0.5253(6) 0.7124(4) 0.0359(17) Uani 1 1 d . . .
C21 C 0.2102(6) 0.4899(8) 0.7844(4) 0.055(2) Uani 1 1 d . . .
H21 H 0.2219 0.4165 0.7960 0.066 Uiso 1 1 calc R . .
C22 C 0.2780(8) 0.5656(10) 0.8397(6) 0.076(3) Uani 1 1 d . . .
H22 H 0.3363 0.5434 0.8896 0.091 Uiso 1 1 calc R . .
C23 C 0.2613(10) 0.6709(9) 0.8226(7) 0.079(3) Uani 1 1 d . . .
H23 H 0.3059 0.7210 0.8618 0.094 Uiso 1 1 calc R . .
C24 C 0.1815(8) 0.7054(8) 0.7500(6) 0.065(3) Uani 1 1 d . . .
H24 H 0.1728 0.7787 0.7376 0.078 Uiso 1 1 calc R . .
C25 C 0.1132(7) 0.6313(6) 0.6945(5) 0.0418(19) Uani 1 1 d . . .
H25 H 0.0577 0.6543 0.6437 0.050 Uiso 1 1 calc R . .
C26 C 0.0077(6) 0.3184(6) 0.6860(4) 0.0337(17) Uani 1 1 d . . .
C27 C -0.0452(6) 0.3306(6) 0.7555(4) 0.0409(19) Uani 1 1 d . . .
H27 H -0.0560 0.3997 0.7755 0.049 Uiso 1 1 calc R . .
C28 C -0.0821(7) 0.2443(7) 0.7959(4) 0.047(2) Uani 1 1 d . . .
H28 H -0.1172 0.2539 0.8436 0.056 Uiso 1 1 calc R . .
C29 C -0.0675(7) 0.1456(8) 0.7665(5) 0.051(2) Uani 1 1 d . . .
H29 H -0.0930 0.0862 0.7940 0.062 Uiso 1 1 calc R . .
C30 C -0.0159(7) 0.1302(6) 0.6970(5) 0.052(2) Uani 1 1 d . . .
H30 H -0.0056 0.0607 0.6776 0.062 Uiso 1 1 calc R . .
C31 C 0.0207(7) 0.2171(6) 0.6557(4) 0.0408(19) Uani 1 1 d . . .
H31 H 0.0542 0.2073 0.6074 0.049 Uiso 1 1 calc R . .
C32 C -0.0912(6) 0.4933(5) 0.5741(4) 0.0358(17) Uani 1 1 d . . .
C33 C -0.1772(7) 0.5343(6) 0.6155(5) 0.048(2) Uani 1 1 d . . .
H33 H -0.1613 0.5322 0.6754 0.057 Uiso 1 1 calc R . .
C34 C -0.2859(7) 0.5781(7) 0.5686(7) 0.067(3) Uani 1 1 d . . .
H34 H -0.3459 0.6067 0.5963 0.081 Uiso 1 1 calc R . .
C35 C -0.3093(7) 0.5812(7) 0.4818(7) 0.072(3) Uani 1 1 d . . .
H35 H -0.3856 0.6116 0.4506 0.086 Uiso 1 1 calc R . .
C36 C -0.2239(8) 0.5409(7) 0.4391(6) 0.061(2) Uani 1 1 d . . .
H36 H -0.2398 0.5430 0.3792 0.074 Uiso 1 1 calc R . .
C37 C -0.1133(6) 0.4968(5) 0.4879(4) 0.0421(18) Uani 1 1 d . . .
H37 H -0.0523 0.4688 0.4607 0.050 Uiso 1 1 calc R . .
Fe1 Fe 0.71816(11) 0.51654(9) 1.12205(7) 0.0529(4) Uani 1 1 d . . .
Fe2 Fe 0.48328(11) 0.44690(10) 1.10412(7) 0.0569(4) Uani 1 1 d . . .
N1 N 0.7298(7) 0.6471(7) 1.1248(5) 0.070(2) Uani 1 1 d . . .
N2 N 0.8487(7) 0.4466(7) 1.1283(4) 0.076(2) Uani 1 1 d . . .
N3 N 0.4363(9) 0.3243(8) 1.0948(6) 0.097(3) Uani 1 1 d . . .
N4 N 0.3730(7) 0.5376(7) 1.1036(5) 0.081(3) Uani 1 1 d . . .
N5 N 0.1357(5) 0.3933(4) 0.5712(3) 0.0328(14) Uani 1 1 d . . .
O1 O 0.7656(7) 0.7355(6) 1.1281(5) 0.090(2) Uani 1 1 d . . .
O2 O 0.9487(7) 0.4065(6) 1.1332(5) 0.116(3) Uani 1 1 d . . .
O3 O 0.3963(10) 0.2368(8) 1.0885(6) 0.163(4) Uani 1 1 d . . .
O4 O 0.2773(7) 0.5780(8) 1.0984(5) 0.128(3) Uani 1 1 d . . .
P1 P 0.26740(15) 0.42315(14) 0.55348(10) 0.0303(4) Uani 1 1 d . . .
P2 P 0.05223(15) 0.43198(15) 0.63345(10) 0.0312(4) Uani 1 1 d . . .
S1 S 0.5801(2) 0.4813(2) 0.99945(12) 0.0673(8) Uani 1 1 d . . .
S2 S 0.6297(2) 0.45877(18) 1.22330(11) 0.0576(6) Uani 1 1 d . . .

loop_
_atom_site_aniso_label
_atom_site_aniso_U_11
_atom_site_aniso_U_22
_atom_site_aniso_U_33
_atom_site_aniso_U_23
_atom_site_aniso_U_13
_atom_site_aniso_U_12
C1 0.158(12) 0.130(11) 0.074(7) -0.005(6) 0.055(8) 0.066(9)
C2 0.026(4) 0.027(4) 0.043(4) 0.003(3) 0.012(3) 0.004(3)
C3 0.040(5) 0.049(5) 0.050(5) -0.012(4) 0.015(4) -0.010(4)
C4 0.053(5) 0.072(6) 0.041(5) -0.012(4) 0.009(4) -0.028(5)
C5 0.069(6) 0.054(6) 0.038(4) 0.001(4) 0.016(4) 0.003(5)
C6 0.052(5) 0.051(5) 0.046(4) 0.008(4) 0.023(4) 0.005(5)
C7 0.029(4) 0.048(5) 0.052(4) 0.001(4) 0.011(3) 0.002(4)
C8 0.036(4) 0.027(4) 0.046(4) -0.004(3) 0.024(3) -0.002(3)
C9 0.048(5) 0.032(5) 0.059(5) 0.006(4) 0.012(4) 0.012(4)
C10 0.087(7) 0.041(5) 0.056(5) 0.003(4) 0.021(5) -0.001(5)
C11 0.070(6) 0.035(5) 0.086(6) -0.014(5) 0.046(5) -0.003(5)
C12 0.058(6) 0.041(5) 0.074(6) -0.025(5) 0.023(5) -0.014(5)
C13 0.024(4) 0.059(6) 0.059(5) -0.006(4) 0.006(4) -0.003(4)
C14 0.024(4) 0.020(4) 0.043(4) -0.005(3) 0.010(3) 0.001(3)
C15 0.031(4) 0.053(5) 0.049(5) 0.012(4) 0.015(4) 0.004(4)
C16 0.032(4) 0.058(6) 0.056(5) 0.011(4) 0.019(4) 0.009(4)
C17 0.033(5) 0.052(6) 0.057(5) 0.005(4) 0.001(4) 0.006(4)
C18 0.044(5) 0.051(6) 0.055(5) 0.014(4) 0.014(4) -0.004(4)
C19 0.025(4) 0.025(4) 0.066(5) 0.005(4) 0.005(4) 0.006(3)
C20 0.025(4) 0.047(5) 0.038(4) -0.004(4) 0.013(3) -0.003(4)
C21 0.030(4) 0.082(7) 0.049(5) -0.005(5) 0.004(4) -0.006(4)
C22 0.042(5) 0.114(10) 0.064(6) -0.020(6) -0.007(4) -0.003(6)
C23 0.069(7) 0.088(9) 0.086(7) -0.045(7) 0.031(6) -0.021(6)
C24 0.055(6) 0.067(7) 0.076(6) -0.019(5) 0.021(5) -0.006(5)
C25 0.033(4) 0.036(5) 0.061(5) -0.013(4) 0.020(4) -0.010(4)
C26 0.016(4) 0.044(5) 0.039(4) 0.005(4) 0.002(3) 0.005(3)
C27 0.032(4) 0.039(5) 0.049(5) -0.005(4) 0.004(4) 0.004(4)
C28 0.039(5) 0.056(6) 0.048(4) 0.023(4) 0.014(4) 0.000(4)
C29 0.036(5) 0.064(6) 0.054(5) 0.027(5) 0.010(4) -0.003(4)
C30 0.052(5) 0.030(5) 0.067(5) -0.001(4) 0.001(4) -0.011(4)
C31 0.043(5) 0.041(5) 0.040(4) -0.003(4) 0.014(4) -0.001(4)
C32 0.035(4) 0.034(4) 0.037(4) 0.003(3) 0.007(3) -0.003(3)
C33 0.034(4) 0.044(5) 0.069(5) 0.016(4) 0.018(4) 0.011(4)
C34 0.025(5) 0.063(6) 0.113(8) 0.035(6) 0.013(5) 0.002(4)
C35 0.021(5) 0.052(6) 0.132(9) 0.044(6) -0.003(5) -0.004(4)
C36 0.047(5) 0.051(6) 0.073(6) 0.020(5) -0.012(5) -0.021(5)
C37 0.035(4) 0.035(5) 0.052(5) -0.001(4) 0.003(3) 0.003(4)
Fe1 0.0447(7) 0.0532(9) 0.0609(8) 0.0074(6) 0.0123(6) 0.0033(7)
Fe2 0.0498(7) 0.0596(9) 0.0625(7) -0.0085(7) 0.0156(5) -0.0079(7)
N1 0.059(5) 0.068(6) 0.087(5) 0.017(5) 0.028(4) 0.008(5)
N2 0.058(5) 0.067(5) 0.102(5) 0.015(5) 0.015(4) -0.003(5)
N3 0.079(6) 0.075(7) 0.128(8) -0.020(6) 0.005(5) -0.034(6)
N4 0.047(5) 0.100(7) 0.093(6) -0.020(5) 0.012(4) 0.027(5)
N5 0.027(3) 0.028(3) 0.048(3) -0.010(3) 0.019(3) -0.005(3)
O1 0.074(5) 0.051(4) 0.145(6) 0.004(5) 0.028(4) -0.013(4)
O2 0.057(4) 0.111(7) 0.186(8) 0.022(6) 0.039(5) 0.036(5)
O3 0.168(10) 0.091(7) 0.222(10) -0.023(7) 0.033(8) -0.065(7)
O4 0.062(5) 0.173(9) 0.140(7) -0.029(6) 0.009(5) 0.027(6)
P1 0.0268(9) 0.0259(11) 0.0387(9) -0.0040(8) 0.0089(7) -0.0009(9)
P2 0.0221(9) 0.0325(11) 0.0379(9) -0.0016(9) 0.0048(7) 0.0004(9)
S1 0.0772(16) 0.082(2) 0.0413(11) 0.0069(11) 0.0103(11) 0.0177(14)
S2 0.0810(16) 0.0509(14) 0.0409(10) 0.0017(10) 0.0142(10) 0.0048(13)

loop_
_atom_type_symbol
_atom_type_description
_atom_type_scat_dispersion_real
_atom_type_scat_dispersion_imag
_atom_type_scat_source
C C 0.0033 0.0016 'International Tables Vol C Tables 4.2.6.8 and 6.1.1.4'
H H 0.0000 0.0000 'International Tables Vol C Tables 4.2.6.8 and 6.1.1.4'
N N 0.0061 0.0033 'International Tables Vol C Tables 4.2.6.8 and 6.1.1.4'
O O 0.0106 0.0060 'International Tables Vol C Tables 4.2.6.8 and 6.1.1.4'
P P 0.1023 0.0942 'International Tables Vol C Tables 4.2.6.8 and 6.1.1.4'
S S 0.1246 0.1234 'International Tables Vol C Tables 4.2.6.8 and 6.1.1.4'
Fe Fe 0.3463 0.8444 'International Tables Vol C Tables 4.2.6.8 and 6.1.1.4'

loop_
_geom_angle_atom_site_label_1
_geom_angle_atom_site_label_2
_geom_angle_atom_site_label_3
_geom_angle
_geom_angle_site_symmetry_1
_geom_angle_site_symmetry_3
_geom_angle_publ_flag
S1 C1 H1A 109.5 . . ?
S1 C1 H1B 109.5 . . ?
H1A C1 H1B 109.5 . . ?
S1 C1 H1C 109.5 . . ?
H1A C1 H1C 109.5 . . ?
H1B C1 H1C 109.5 . . ?
C7 C2 C3 117.9(6) . . ?
C7 C2 P1 121.7(5) . . ?
C3 C2 P1 120.3(5) . . ?
C4 C3 C2 118.5(7) . . ?
C4 C3 H3 120.7 . . ?
C2 C3 H3 120.7 . . ?
C5 C4 C3 123.0(7) . . ?
C5 C4 H4 118.5 . . ?
C3 C4 H4 118.5 . . ?
C4 C5 C6 119.1(7) . . ?
C4 C5 H5 120.5 . . ?
C6 C5 H5 120.5 . . ?
C7 C6 C5 119.9(7) . . ?
C7 C6 H6 120.1 . . ?
C5 C6 H6 120.1 . . ?
C6 C7 C2 121.5(7) . . ?
C6 C7 H7 119.2 . . ?
C2 C7 H7 119.2 . . ?
C9 C8 C13 119.7(7) . . ?
C9 C8 P1 118.8(5) . . ?
C13 C8 P1 121.3(5) . . ?
C10 C9 C8 121.0(7) . . ?
C10 C9 H9 119.5 . . ?
C8 C9 H9 119.5 . . ?
C11 C10 C9 119.8(8) . . ?
C11 C10 H10 120.1 . . ?
C9 C10 H10 120.1 . . ?
C10 C11 C12 121.2(8) . . ?
C10 C11 H11 119.4 . . ?
C12 C11 H11 119.4 . . ?
C11 C12 C13 120.1(8) . . ?
C11 C12 H12 120.0 . . ?
C13 C12 H12 120.0 . . ?
C8 C13 C12 118.2(7) . . ?
C8 C13 H13 120.9 . . ?
C12 C13 H13 120.9 . . ?
C15 C14 C19 120.0(6) . . ?
C15 C14 P1 121.3(5) . . ?
C19 C14 P1 118.7(5) . . ?
C16 C15 C14 119.6(7) . . ?
C16 C15 H15 120.2 . . ?
C14 C15 H15 120.2 . . ?
C15 C16 C17 120.0(7) . . ?
C15 C16 H16 120.0 . . ?
C17 C16 H16 120.0 . . ?
C18 C17 C16 120.7(7) . . ?
C18 C17 H17 119.6 . . ?
C16 C17 H17 119.6 . . ?
C17 C18 C19 121.0(7) . . ?
C17 C18 H18 119.5 . . ?
C19 C18 H18 119.5 . . ?
C18 C19 C14 118.6(7) . . ?
C18 C19 H19 120.7 . . ?
C14 C19 H19 120.7 . . ?
C25 C20 C21 120.4(7) . . ?
C25 C20 P2 119.2(5) . . ?
C21 C20 P2 119.4(6) . . ?
C20 C21 C22 118.0(9) . . ?
C20 C21 H21 121.0 . . ?
C22 C21 H21 121.0 . . ?
C23 C22 C21 120.7(9) . . ?
C23 C22 H22 119.6 . . ?
C21 C22 H22 119.6 . . ?
C22 C23 C24 121.1(9) . . ?
C22 C23 H23 119.5 . . ?
C24 C23 H23 119.5 . . ?
C23 C24 C25 118.9(9) . . ?
C23 C24 H24 120.5 . . ?
C25 C24 H24 120.5 . . ?
C20 C25 C24 120.7(8) . . ?
C20 C25 H25 119.6 . . ?
C24 C25 H25 119.6 . . ?
C27 C26 C31 119.1(7) . . ?
C27 C26 P2 120.4(6) . . ?
C31 C26 P2 120.4(5) . . ?
C28 C27 C26 121.3(7) . . ?
C28 C27 H27 119.3 . . ?
C26 C27 H27 119.3 . . ?
C29 C28 C27 119.2(8) . . ?
C29 C28 H28 120.4 . . ?
C27 C28 H28 120.4 . . ?
C28 C29 C30 121.2(8) . . ?
C28 C29 H29 119.4 . . ?
C30 C29 H29 119.4 . . ?
C31 C30 C29 119.8(8) . . ?
C31 C30 H30 120.1 . . ?
C29 C30 H30 120.1 . . ?
C30 C31 C26 119.4(7) . . ?
C30 C31 H31 120.3 . . ?
C26 C31 H31 120.3 . . ?
C37 C32 C33 120.8(6) . . ?
C37 C32 P2 119.0(5) . . ?
C33 C32 P2 120.2(5) . . ?
C34 C33 C32 118.7(8) . . ?
C34 C33 H33 120.6 . . ?
C32 C33 H33 120.6 . . ?
C33 C34 C35 120.9(9) . . ?
C33 C34 H34 119.6 . . ?
C35 C34 H34 119.6 . . ?
C34 C35 C36 121.3(8) . . ?
C34 C35 H35 119.4 . . ?
C36 C35 H35 119.4 . . ?
C35 C36 C37 117.1(8) . . ?
C35 C36 H36 121.5 . . ?
C37 C36 H36 121.5 . . ?
C32 C37 C36 121.2(8) . . ?
C32 C37 H37 119.4 . . ?
C36 C37 H37 119.4 . . ?
N2 Fe1 N1 118.1(4) . . ?
N2 Fe1 S2 107.1(3) . . ?
N1 Fe1 S2 110.6(3) . . ?
N2 Fe1 S1 109.7(3) . . ?
N1 Fe1 S1 104.7(3) . . ?
S2 Fe1 S1 106.04(10) . . ?
N2 Fe1 Fe2 128.4(3) . . ?
N1 Fe1 Fe2 113.5(3) . . ?
S2 Fe1 Fe2 52.98(6) . . ?
S1 Fe1 Fe2 53.66(7) . . ?
N3 Fe2 N4 116.4(5) . . ?
N3 Fe2 S2 107.1(3) . . ?
N4 Fe2 S2 109.4(3) . . ?
N3 Fe2 S1 107.9(4) . . ?
N4 Fe2 S1 109.3(3) . . ?
S2 Fe2 S1 106.27(10) . . ?
N3 Fe2 Fe1 126.8(3) . . ?
N4 Fe2 Fe1 116.7(3) . . ?
S2 Fe2 Fe1 53.18(7) . . ?
S1 Fe2 Fe1 53.69(7) . . ?
O1 N1 Fe1 165.4(7) . . ?
O2 N2 Fe1 173.1(8) . . ?
O3 N3 Fe2 176.7(10) . . ?
O4 N4 Fe2 162.4(9) . . ?
P1 N5 P2 136.5(4) . . ?
N5 P1 C2 107.8(3) . . ?
N5 P1 C8 114.8(3) . . ?
C2 P1 C8 105.4(3) . . ?
N5 P1 C14 112.0(3) . . ?
C2 P1 C14 109.3(3) . . ?
C8 P1 C14 107.1(3) . . ?
N5 P2 C20 115.8(3) . . ?
N5 P2 C26 108.4(3) . . ?
C20 P2 C26 108.1(3) . . ?
N5 P2 C32 110.1(3) . . ?
C20 P2 C32 106.6(3) . . ?
C26 P2 C32 107.5(3) . . ?
C1 S1 Fe1 108.4(4) . . ?
C1 S1 Fe2 107.1(4) . . ?
Fe1 S1 Fe2 72.65(7) . . ?
Fe2 S2 Fe1 73.84(7) . . ?

loop_
_geom_bond_atom_site_label_1
_geom_bond_atom_site_label_2
_geom_bond_distance
_geom_bond_site_symmetry_2
_geom_bond_publ_flag
C1 S1 1.858(10) . ?
C1 H1A 0.9800 . ?
C1 H1B 0.9800 . ?
C1 H1C 0.9800 . ?
C2 C7 1.407(9) . ?
C2 C3 1.408(9) . ?
C2 P1 1.788(6) . ?
C3 C4 1.382(10) . ?
C3 H3 0.9500 . ?
C4 C5 1.349(10) . ?
C4 H4 0.9500 . ?
C5 C6 1.392(10) . ?
C5 H5 0.9500 . ?
C6 C7 1.362(8) . ?
C6 H6 0.9500 . ?
C7 H7 0.9500 . ?
C8 C9 1.407(9) . ?
C8 C13 1.414(9) . ?
C8 P1 1.788(7) . ?
C9 C10 1.388(11) . ?
C9 H9 0.9500 . ?
C10 C11 1.367(11) . ?
C10 H10 0.9500 . ?
C11 C12 1.405(11) . ?
C11 H11 0.9500 . ?
C12 C13 1.418(10) . ?
C12 H12 0.9500 . ?
C13 H13 0.9500 . ?
C14 C15 1.378(9) . ?
C14 C19 1.416(9) . ?
C14 P1 1.800(7) . ?
C15 C16 1.374(9) . ?
C15 H15 0.9500 . ?
C16 C17 1.386(9) . ?
C16 H16 0.9500 . ?
C17 C18 1.352(10) . ?
C17 H17 0.9500 . ?
C18 C19 1.372(9) . ?
C18 H18 0.9500 . ?
C19 H19 0.9500 . ?
C20 C25 1.373(10) . ?
C20 C21 1.389(9) . ?
C20 P2 1.790(7) . ?
C21 C22 1.402(12) . ?
C21 H21 0.9500 . ?
C22 C23 1.366(14) . ?
C22 H22 0.9500 . ?
C23 C24 1.366(12) . ?
C23 H23 0.9500 . ?
C24 C25 1.392(10) . ?
C24 H24 0.9500 . ?
C25 H25 0.9500 . ?
C26 C27 1.393(9) . ?
C26 C31 1.392(10) . ?
C26 P2 1.798(7) . ?
C27 C28 1.383(10) . ?
C27 H27 0.9500 . ?
C28 C29 1.361(11) . ?
C28 H28 0.9500 . ?
C29 C30 1.391(10) . ?
C29 H29 0.9500 . ?
C30 C31 1.395(10) . ?
C30 H30 0.9500 . ?
C31 H31 0.9500 . ?
C32 C37 1.368(8) . ?
C32 C33 1.378(10) . ?
C32 P2 1.812(7) . ?
C33 C34 1.370(10) . ?
C33 H33 0.9500 . ?
C34 C35 1.376(12) . ?
C34 H34 0.9500 . ?
C35 C36 1.384(12) . ?
C35 H35 0.9500 . ?
C36 C37 1.398(10) . ?
C36 H36 0.9500 . ?
C37 H37 0.9500 . ?
Fe1 N2 1.661(9) . ?
Fe1 N1 1.657(9) . ?
Fe1 S2 2.219(2) . ?
Fe1 S1 2.248(2) . ?
Fe1 Fe2 2.6626(16) . ?
Fe2 N3 1.631(10) . ?
Fe2 N4 1.663(8) . ?
Fe2 S2 2.213(2) . ?
Fe2 S1 2.247(3) . ?
N1 O1 1.183(10) . ?
N2 O2 1.189(9) . ?
N3 O3 1.186(10) . ?
N4 O4 1.149(9) . ?
N5 P1 1.577(5) . ?
N5 P2 1.590(5) . ?
